data_7134130
loop_
_publ_author_name
'CANAC, Yves'
'Valyaev, Dmitry A.'
'Lachini, Mohammed'
'Shubina, Elena S.'
'Cesar, Vincent'
'Duhayon, Carine'
'Filippov, Oleg A.'
'Cherradi, Abdelhaq'
'El Kadiri, Mustapha'

_publ_section_title
;
 Pushing the limits of electronic donation for cis-chelating ligands via
 an alliance of phosphonium ylide and anionic abnormal NHC
;
_journal_name_full 'Chemical Communications'
_journal_paper_doi 10.1039/D4CC06177B
_journal_year 2025
_chemical_formula_moiety 'C48 H47 Mn N2 O2 P, C F3 O3 S'
_chemical_formula_sum 'C49 H47 F3 Mn N2 O5 P S'
_chemical_formula_weight 918.88
_space_group_IT_number 14
_space_group_name_Hall '-P 2yn'
_space_group_name_H-M_alt 'P 1 21/n 1'
_symmetry_cell_setting monoclinic
_symmetry_Int_Tables_number 14
_symmetry_space_group_name_Hall '-P 2yn'
_symmetry_space_group_name_H-M 'P 1 21/n 1'
_atom_sites_solution_hydrogens geom
_audit_creation_date 2024-12-16T18:43:03-00:00
_audit_creation_method 'WinGX routine CIF_UPDATE'
_audit_update_record
;
2025-01-06 deposited with the CCDC.	2025-01-07 downloaded from the CCDC.
;
_cell_angle_alpha 90
_cell_angle_beta 93.0470(10)
_cell_angle_gamma 90
_cell_formula_units_Z 8
_cell_length_a 30.6370(2)
_cell_length_b 8.08020(10)
_cell_length_c 35.4557(3)
_cell_measurement_reflns_used 50982
_cell_measurement_temperature 100(2)
_cell_measurement_theta_max 78.91
_cell_measurement_theta_min 2.90
_cell_volume 8764.76(14)
_computing_cell_refinement 'CrysAlisPro (Rigaku Oxford Diffraction, 2021)'
_computing_data_collection 'XtaLAB Synergy, Dualflex,HyPix, (Rigaku, 2021)'
_computing_data_reduction 'CrysAlisPro (Rigaku Oxford Diffraction, 2021)'
_computing_structure_refinement 'SHELXL-2018/3 (Sheldrick, 2018)'
_diffrn_ambient_temperature 100(2)
_diffrn_measured_fraction_theta_full 0.999
_diffrn_measured_fraction_theta_max 0.996
_diffrn_measurement_device Area
_diffrn_measurement_device_type 'XtaLAB Synergy, Dualflex, HyPix'
_diffrn_measurement_method '\f & \w scans'
_diffrn_radiation_monochromator mirror
_diffrn_radiation_type CuK\a
_diffrn_radiation_wavelength 1.54184
_diffrn_reflns_av_R_equivalents 0.0753
_diffrn_reflns_av_unetI/netI 0.0369
_diffrn_reflns_Laue_measured_fraction_full 0.999
_diffrn_reflns_Laue_measured_fraction_max 0.996
_diffrn_reflns_limit_h_max 38
_diffrn_reflns_limit_h_min -38
_diffrn_reflns_limit_k_max 10
_diffrn_reflns_limit_k_min -7
_diffrn_reflns_limit_l_max 44
_diffrn_reflns_limit_l_min -44
_diffrn_reflns_number 142973
_diffrn_reflns_point_group_measured_fraction_full 0.999
_diffrn_reflns_point_group_measured_fraction_max 0.996
_diffrn_reflns_theta_full 67.684
_diffrn_reflns_theta_max 74.499
_diffrn_reflns_theta_min 4.448
_exptl_absorpt_coefficient_mu 3.765
_exptl_absorpt_correction_T_max 0.89
_exptl_absorpt_correction_T_min 0.68
_exptl_absorpt_correction_type multi-scan
_exptl_absorpt_process_details 'DENZO/SCALEPACK (Otwinowski & Minor, 1997)'
_exptl_crystal_colour brown
_exptl_crystal_density_diffrn 1.393
_exptl_crystal_description plate
_exptl_crystal_F_000 3824
_exptl_crystal_size_max 0.100
_exptl_crystal_size_mid 0.080
_exptl_crystal_size_min 0.030
_refine_diff_density_max 1.01
_refine_diff_density_min -0.864
_refine_diff_density_rms 0.069
_refine_ls_extinction_method none
_refine_ls_goodness_of_fit_ref 1.014
_refine_ls_hydrogen_treatment constr
_refine_ls_matrix_type full
_refine_ls_number_parameters 1129
_refine_ls_number_reflns 17843
_refine_ls_number_restraints 0
_refine_ls_restrained_S_all 1.014
_refine_ls_R_factor_all 0.0684
_refine_ls_R_factor_gt 0.0538
_refine_ls_shift/su_max 0.005
_refine_ls_shift/su_mean 0
_refine_ls_structure_factor_coef Fsqd
_refine_ls_weighting_details 'w=1/[\s^2^(Fo^2^)+(0.0840P)^2^+8.6851P] where P=(Fo^2^+2Fc^2^)/3'
_refine_ls_weighting_scheme calc
_refine_ls_wR_factor_gt 0.1431
_refine_ls_wR_factor_ref 0.1524
_reflns_Friedel_coverage 0
_reflns_number_gt 14317
_reflns_number_total 17843
_reflns_threshold_expression 'I > 2\s(I)'
_cod_data_source_file d4cc06177b2.cif
_cod_data_source_block complex_[3a](OTf)
_cod_original_sg_symbol_H-M 'P 21/n'
_cod_original_formula_sum 'C48 H47 Mn N2 O2 P, C F3 O3 S'
_cod_database_code 7134130

loop_
_symmetry_equiv_pos_as_xyz
'x, y, z'
'-x+1/2, y+1/2, -z+1/2'
'-x, -y, -z'
'x-1/2, -y-1/2, z-1/2'

loop_
_atom_site_label
_atom_site_type_symbol
_atom_site_fract_x
_atom_site_fract_y
_atom_site_fract_z
_atom_site_U_iso_or_equiv
_atom_site_adp_type
_atom_site_occupancy
_atom_site_site_symmetry_order
_atom_site_calc_flag
_atom_site_refinement_flags_posn
_atom_site_refinement_flags_adp
_atom_site_refinement_flags_occupancy
_atom_site_disorder_assembly
_atom_site_disorder_group
C1A C 0.35392(8) 0.1417(4) 0.20226(8) 0.0315(6) Uani 1 1 d . . . . .
C1B C 0.10684(9) 0.3117(4) -0.04902(9) 0.0355(7) Uani 1 1 d . . . . .
C2A C 0.39392(9) 0.2135(4) 0.26265(8) 0.0357(7) Uani 1 1 d . . . . .
C2B C 0.14630(11) 0.3601(4) 0.01425(9) 0.0430(7) Uani 1 1 d . . . . .
C3A C 0.39790(7) -0.1243(4) 0.23871(7) 0.0246(5) Uani 1 1 d . . . . .
C3B C 0.14349(8) 0.0279(4) -0.01156(7) 0.0273(6) Uani 1 1 d . . . . .
C4A C 0.45513(8) -0.3057(4) 0.24667(7) 0.0266(5) Uani 1 1 d . . . . .
H4A H 0.48076 -0.356862 0.257486 0.032 Uiso 1 1 calc R U . . .
C4B C 0.19548(9) -0.1743(4) -0.00186(8) 0.0327(6) Uani 1 1 d . . . . .
H4B H 0.218311 -0.237543 0.010245 0.039 Uiso 1 1 calc R U . . .
C5A C 0.43300(8) -0.3517(3) 0.21463(7) 0.0242(5) Uani 1 1 d . . . . .
C5B C 0.17699(8) -0.2011(4) -0.03647(7) 0.0290(6) Uani 1 1 d . . . . .
C6A C 0.44283(8) -0.4876(4) 0.18774(7) 0.0258(5) Uani 1 1 d . . . . .
H6A1 H 0.415338 -0.543 0.178881 0.031 Uiso 1 1 calc R U . . .
H6A2 H 0.461946 -0.570992 0.200724 0.031 Uiso 1 1 calc R U . . .
C6B C 0.18754(9) -0.3300(4) -0.06467(7) 0.0305(6) Uani 1 1 d . . . . .
H6B1 H 0.160159 -0.380946 -0.075254 0.037 Uiso 1 1 calc R U . . .
H6B2 H 0.205474 -0.418052 -0.052107 0.037 Uiso 1 1 calc R U . . .
C7A C 0.46576(8) -0.4158(4) 0.15370(7) 0.0262(5) Uani 1 1 d . . . . .
H7A1 H 0.492974 -0.362094 0.163819 0.031 Uiso 1 1 calc R U . . .
H7A2 H 0.446736 -0.326607 0.14297 0.031 Uiso 1 1 calc R U . . .
C7B C 0.21265(8) -0.2532(4) -0.09671(7) 0.0301(6) Uani 1 1 d . . . . .
H7B1 H 0.239358 -0.201919 -0.084899 0.036 Uiso 1 1 calc R U . . .
H7B2 H 0.19441 -0.16183 -0.107464 0.036 Uiso 1 1 calc R U . . .
C8 C 0.60397(10) -0.3092(5) 0.24448(9) 0.0431(8) Uani 1 1 d . . . . .
C9 C 0.35103(11) -0.3683(5) -0.01372(10) 0.0471(8) Uani 1 1 d . . . . .
C11A C 0.31883(9) -0.1129(4) 0.28041(9) 0.0388(7) Uani 1 1 d . . . . .
H11A H 0.327312 -0.224169 0.285392 0.047 Uiso 1 1 calc R U . . .
C11B C 0.05929(11) 0.0641(5) 0.02336(9) 0.0442(8) Uani 1 1 d . . . . .
H11B H 0.062876 -0.051591 0.027145 0.053 Uiso 1 1 calc R U . . .
C12A C 0.29245(9) -0.0576(4) 0.24856(9) 0.0357(7) Uani 1 1 d . . . . .
H12A H 0.280068 -0.124619 0.228731 0.043 Uiso 1 1 calc R U . . .
C12B C 0.03834(9) 0.1386(5) -0.00884(10) 0.0421(7) Uani 1 1 d . . . . .
H12B H 0.025847 0.083046 -0.030431 0.051 Uiso 1 1 calc R U . . .
C13A C 0.28821(8) 0.1167(4) 0.25210(8) 0.0339(6) Uani 1 1 d . . . . .
H13A H 0.272491 0.187274 0.234779 0.041 Uiso 1 1 calc R U . . .
C13B C 0.03957(9) 0.3131(4) -0.00269(9) 0.0401(7) Uani 1 1 d . . . . .
H13B H 0.027803 0.395283 -0.019496 0.048 Uiso 1 1 calc R U . . .
C14A C 0.31126(9) 0.1676(4) 0.28564(8) 0.0369(7) Uani 1 1 d . . . . .
H14A H 0.313674 0.277858 0.294832 0.044 Uiso 1 1 calc R U . . .
C14B C 0.06120(11) 0.3419(5) 0.03252(9) 0.0452(8) Uani 1 1 d . . . . .
H14B H 0.066486 0.447421 0.043662 0.054 Uiso 1 1 calc R U . . .
C15A C 0.33024(10) 0.0244(5) 0.30327(8) 0.0412(7) Uani 1 1 d . . . . .
H15A H 0.347506 0.022081 0.326324 0.049 Uiso 1 1 calc R U . . .
C15B C 0.07395(11) 0.1874(5) 0.04888(9) 0.0473(8) Uani 1 1 d . . . . .
H15B H 0.089415 0.170825 0.072521 0.057 Uiso 1 1 calc R U . . .
C21A C 0.44903(8) -0.0861(4) 0.29512(7) 0.0263(5) Uani 1 1 d . . . . .
C21B C 0.18783(9) 0.0174(4) 0.05046(8) 0.0322(6) Uani 1 1 d . . . . .
C22A C 0.47848(8) 0.0449(4) 0.29203(7) 0.0282(6) Uani 1 1 d . . . . .
C22B C 0.16923(9) -0.0584(4) 0.08100(8) 0.0358(7) Uani 1 1 d . . . . .
C23A C 0.49265(8) 0.1272(4) 0.32484(7) 0.0313(6) Uani 1 1 d . . . . .
H23A H 0.512756 0.216129 0.323202 0.038 Uiso 1 1 calc R U . . .
C23B C 0.18556(10) -0.0147(5) 0.11708(8) 0.0417(7) Uani 1 1 d . . . . .
H23B H 0.172827 -0.062247 0.138396 0.05 Uiso 1 1 calc R U . . .
C24A C 0.47822(9) 0.0832(4) 0.36004(8) 0.0349(7) Uani 1 1 d . . . . .
C24B C 0.21975(10) 0.0958(5) 0.12275(8) 0.0432(8) Uani 1 1 d . . . . .
C25A C 0.45027(9) -0.0517(4) 0.36196(8) 0.0345(6) Uani 1 1 d . . . . .
H25A H 0.440829 -0.084843 0.385913 0.041 Uiso 1 1 calc R U . . .
C25B C 0.23690(9) 0.1691(5) 0.09158(9) 0.0416(8) Uani 1 1 d . . . . .
H25B H 0.259771 0.247682 0.095316 0.05 Uiso 1 1 calc R U . . .
C26A C 0.43556(9) -0.1402(4) 0.32993(7) 0.0304(6) Uani 1 1 d . . . . .
C26B C 0.22176(9) 0.1314(4) 0.05496(8) 0.0349(6) Uani 1 1 d . . . . .
C27A C 0.49453(9) 0.0950(4) 0.25438(8) 0.0329(6) Uani 1 1 d . . . . .
H27A H 0.509248 0.202442 0.256755 0.049 Uiso 1 1 calc R U . . .
H27B H 0.469681 0.103396 0.235906 0.049 Uiso 1 1 calc R U . . .
H27C H 0.515133 0.01176 0.245931 0.049 Uiso 1 1 calc R U . . .
C27B C 0.13487(11) -0.1911(5) 0.07685(9) 0.0435(8) Uani 1 1 d . . . . .
H27D H 0.147096 -0.296419 0.08614 0.065 Uiso 1 1 calc R U . . .
H27E H 0.125266 -0.202334 0.050171 0.065 Uiso 1 1 calc R U . . .
H27F H 0.109866 -0.160849 0.09155 0.065 Uiso 1 1 calc R U . . .
C28A C 0.49332(11) 0.1793(5) 0.39492(9) 0.0468(8) Uani 1 1 d . . . . .
H28A H 0.524621 0.160395 0.400317 0.07 Uiso 1 1 calc R U . . .
H28B H 0.477043 0.142237 0.416427 0.07 Uiso 1 1 calc R U . . .
H28C H 0.488067 0.297618 0.390611 0.07 Uiso 1 1 calc R U . . .
C28B C 0.23962(11) 0.1279(6) 0.16186(9) 0.0577(11) Uani 1 1 d . . . . .
H28D H 0.268441 0.07535 0.164565 0.087 Uiso 1 1 calc R U . . .
H28E H 0.220624 0.081848 0.180607 0.087 Uiso 1 1 calc R U . . .
H28F H 0.242717 0.247466 0.165835 0.087 Uiso 1 1 calc R U . . .
C29A C 0.40714(10) -0.2909(4) 0.33406(8) 0.0379(7) Uani 1 1 d . . . . .
H29A H 0.399764 -0.338192 0.309072 0.057 Uiso 1 1 calc R U . . .
H29B H 0.380252 -0.259209 0.345989 0.057 Uiso 1 1 calc R U . . .
H29C H 0.422952 -0.373328 0.349796 0.057 Uiso 1 1 calc R U . . .
C29B C 0.24352(10) 0.2005(5) 0.02123(9) 0.0425(7) Uani 1 1 d . . . . .
H29D H 0.258484 0.304002 0.028327 0.064 Uiso 1 1 calc R U . . .
H29E H 0.22139 0.222094 0.000849 0.064 Uiso 1 1 calc R U . . .
H29F H 0.264832 0.120409 0.012597 0.064 Uiso 1 1 calc R U . . .
C31A C 0.36589(8) -0.2492(4) 0.17861(7) 0.0250(5) Uani 1 1 d . . . . .
C31B C 0.11568(8) -0.0702(4) -0.07542(7) 0.0265(6) Uani 1 1 d . . . . .
C32A C 0.33027(8) -0.3562(4) 0.18182(7) 0.0268(5) Uani 1 1 d . . . . .
C32B C 0.12605(8) 0.0217(4) -0.10686(8) 0.0290(6) Uani 1 1 d . . . . .
C33A C 0.30027(8) -0.3682(4) 0.15088(8) 0.0319(6) Uani 1 1 d . . . . .
H33A H 0.275458 -0.437712 0.152725 0.038 Uiso 1 1 calc R U . . .
C33B C 0.09716(9) 0.0158(4) -0.13871(8) 0.0326(6) Uani 1 1 d . . . . .
H33B H 0.103546 0.078588 -0.160394 0.039 Uiso 1 1 calc R U . . .
C34A C 0.30544(9) -0.2820(4) 0.11743(8) 0.0326(6) Uani 1 1 d . . . . .
C34B C 0.05933(9) -0.0794(4) -0.13946(8) 0.0311(6) Uani 1 1 d . . . . .
C35A C 0.34161(9) -0.1789(4) 0.11531(8) 0.0324(6) Uani 1 1 d . . . . .
H35A H 0.345522 -0.119277 0.092645 0.039 Uiso 1 1 calc R U . . .
C35B C 0.05074(8) -0.1722(4) -0.10788(8) 0.0328(6) Uani 1 1 d . . . . .
H35B H 0.025172 -0.238841 -0.10836 0.039 Uiso 1 1 calc R U . . .
C36A C 0.37234(8) -0.1607(4) 0.14556(7) 0.0270(5) Uani 1 1 d . . . . .
C36B C 0.07845(8) -0.1708(4) -0.07536(7) 0.0296(6) Uani 1 1 d . . . . .
C37A C 0.32375(8) -0.4546(4) 0.21704(8) 0.0301(6) Uani 1 1 d . . . . .
H37A H 0.309636 -0.385014 0.235474 0.045 Uiso 1 1 calc R U . . .
H37B H 0.352154 -0.492355 0.22779 0.045 Uiso 1 1 calc R U . . .
H37C H 0.305201 -0.550663 0.210826 0.045 Uiso 1 1 calc R U . . .
C37B C 0.16659(9) 0.1271(4) -0.10808(8) 0.0337(6) Uani 1 1 d . . . . .
H37D H 0.182987 0.121652 -0.08362 0.051 Uiso 1 1 calc R U . . .
H37E H 0.158213 0.242013 -0.113531 0.051 Uiso 1 1 calc R U . . .
H37F H 0.184906 0.086038 -0.127901 0.051 Uiso 1 1 calc R U . . .
C38A C 0.27296(10) -0.2991(5) 0.08408(9) 0.0446(8) Uani 1 1 d . . . . .
H38A H 0.256366 -0.195944 0.080718 0.067 Uiso 1 1 calc R U . . .
H38B H 0.252842 -0.390333 0.08865 0.067 Uiso 1 1 calc R U . . .
H38C H 0.288585 -0.32201 0.061246 0.067 Uiso 1 1 calc R U . . .
C38B C 0.02858(10) -0.0848(4) -0.17412(9) 0.0404(7) Uani 1 1 d . . . . .
H38D H 0.041453 -0.023846 -0.194693 0.061 Uiso 1 1 calc R U . . .
H38E H 0.000665 -0.033864 -0.168399 0.061 Uiso 1 1 calc R U . . .
H38F H 0.02366 -0.200087 -0.181784 0.061 Uiso 1 1 calc R U . . .
C39A C 0.41088(9) -0.0479(4) 0.14133(8) 0.0313(6) Uani 1 1 d . . . . .
H39A H 0.429613 -0.049953 0.164602 0.047 Uiso 1 1 calc R U . . .
H39B H 0.400503 0.065222 0.136481 0.047 Uiso 1 1 calc R U . . .
H39C H 0.427606 -0.085586 0.120144 0.047 Uiso 1 1 calc R U . . .
C39B C 0.06734(9) -0.2726(4) -0.04181(8) 0.0387(7) Uani 1 1 d . . . . .
H39D H 0.047049 -0.210792 -0.026647 0.058 Uiso 1 1 calc R U . . .
H39E H 0.094092 -0.296974 -0.026434 0.058 Uiso 1 1 calc R U . . .
H39F H 0.053627 -0.376411 -0.050438 0.058 Uiso 1 1 calc R U . . .
C41A C 0.49929(8) -0.4002(4) 0.08067(7) 0.0269(5) Uani 1 1 d . . . . .
C41B C 0.24852(8) -0.2224(4) -0.16772(7) 0.0280(6) Uani 1 1 d . . . . .
C42A C 0.53265(8) -0.2882(4) 0.09124(8) 0.0314(6) Uani 1 1 d . . . . .
H42A H 0.546568 -0.29353 0.115797 0.038 Uiso 1 1 calc R U . . .
C42B C 0.28344(9) -0.1188(4) -0.15645(8) 0.0342(6) Uani 1 1 d . . . . .
H42B H 0.29913 -0.136477 -0.13296 0.041 Uiso 1 1 calc R U . . .
C43A C 0.54518(9) -0.1705(4) 0.06593(8) 0.0342(6) Uani 1 1 d . . . . .
H43A H 0.568104 -0.095621 0.072949 0.041 Uiso 1 1 calc R U . . .
C43B C 0.29485(10) 0.0088(4) -0.17967(9) 0.0401(7) Uani 1 1 d . . . . .
H43B H 0.318877 0.077984 -0.172295 0.048 Uiso 1 1 calc R U . . .
C44A C 0.52452(10) -0.1606(4) 0.03022(8) 0.0376(7) Uani 1 1 d . . . . .
H44A H 0.533462 -0.079663 0.0128 0.045 Uiso 1 1 calc R U . . .
C44B C 0.27173(10) 0.0374(4) -0.21366(8) 0.0372(7) Uani 1 1 d . . . . .
H44B H 0.280159 0.125136 -0.229566 0.045 Uiso 1 1 calc R U . . .
C45A C 0.49090(11) -0.2685(4) 0.01996(8) 0.0432(8) Uani 1 1 d . . . . .
H45A H 0.476466 -0.259823 -0.004346 0.052 Uiso 1 1 calc R U . . .
C45B C 0.23635(10) -0.0615(4) -0.22452(8) 0.0363(7) Uani 1 1 d . . . . .
H45B H 0.220065 -0.039851 -0.24754 0.044 Uiso 1 1 calc R U . . .
C46A C 0.47813(9) -0.3893(4) 0.04484(8) 0.0353(6) Uani 1 1 d . . . . .
H46A H 0.455213 -0.463841 0.037624 0.042 Uiso 1 1 calc R U . . .
C46B C 0.22474(9) -0.1919(4) -0.20181(7) 0.0304(6) Uani 1 1 d . . . . .
H46B H 0.200671 -0.260661 -0.209357 0.037 Uiso 1 1 calc R U . . .
C51A C 0.43417(8) -0.6512(4) 0.09363(7) 0.0258(5) Uani 1 1 d . . . . .
C51B C 0.18480(8) -0.4831(4) -0.15980(7) 0.0273(5) Uani 1 1 d . . . . .
C52A C 0.39190(8) -0.5922(4) 0.09800(8) 0.0307(6) Uani 1 1 d . . . . .
H52A H 0.387075 -0.501078 0.114198 0.037 Uiso 1 1 calc R U . . .
C52B C 0.14152(9) -0.4335(4) -0.15600(8) 0.0332(6) Uani 1 1 d . . . . .
H52B H 0.134884 -0.348505 -0.138691 0.04 Uiso 1 1 calc R U . . .
C53A C 0.35698(9) -0.6684(4) 0.07834(9) 0.0377(7) Uani 1 1 d . . . . .
H53A H 0.328102 -0.62949 0.081298 0.045 Uiso 1 1 calc R U . . .
C53B C 0.10842(9) -0.5097(4) -0.17777(9) 0.0394(7) Uani 1 1 d . . . . .
H53B H 0.078886 -0.478335 -0.174969 0.047 Uiso 1 1 calc R U . . .
C54A C 0.36377(9) -0.8000(4) 0.05458(8) 0.0377(7) Uani 1 1 d . . . . .
H54A H 0.339609 -0.85041 0.041173 0.045 Uiso 1 1 calc R U . . .
C54B C 0.11806(10) -0.6313(4) -0.20358(9) 0.0395(7) Uani 1 1 d . . . . .
H54B H 0.095163 -0.681841 -0.218582 0.047 Uiso 1 1 calc R U . . .
C55A C 0.40571(9) -0.8590(4) 0.05014(8) 0.0350(6) Uani 1 1 d . . . . .
H55A H 0.410251 -0.949477 0.033695 0.042 Uiso 1 1 calc R U . . .
C55B C 0.16122(10) -0.6798(4) -0.20763(8) 0.0378(7) Uani 1 1 d . . . . .
H55B H 0.167766 -0.762159 -0.225592 0.045 Uiso 1 1 calc R U . . .
C56A C 0.44111(9) -0.7855(4) 0.06984(7) 0.0311(6) Uani 1 1 d . . . . .
H56A H 0.469848 -0.826347 0.067127 0.037 Uiso 1 1 calc R U . . .
C56B C 0.19446(9) -0.6076(4) -0.18544(8) 0.0340(6) Uani 1 1 d . . . . .
H56B H 0.223827 -0.642645 -0.187605 0.041 Uiso 1 1 calc R U . . .
C61A C 0.52160(8) -0.6948(4) 0.12799(7) 0.0257(5) Uani 1 1 d . . . . .
C61B C 0.27122(8) -0.5210(4) -0.12134(7) 0.0264(5) Uani 1 1 d . . . . .
C62A C 0.56230(8) -0.6936(4) 0.11233(8) 0.0304(6) Uani 1 1 d . . . . .
H62A H 0.569173 -0.611027 0.09451 0.036 Uiso 1 1 calc R U . . .
C62B C 0.31183(8) -0.5219(4) -0.13700(8) 0.0314(6) Uani 1 1 d . . . . .
H62B H 0.318287 -0.444382 -0.15607 0.038 Uiso 1 1 calc R U . . .
C63A C 0.59279(9) -0.8144(4) 0.12304(9) 0.0383(7) Uani 1 1 d . . . . .
H63A H 0.620764 -0.813735 0.112691 0.046 Uiso 1 1 calc R U . . .
C63B C 0.34297(9) -0.6377(4) -0.12440(9) 0.0373(7) Uani 1 1 d . . . . .
H63B H 0.370821 -0.63955 -0.134955 0.045 Uiso 1 1 calc R U . . .
C64A C 0.58263(10) -0.9350(4) 0.14859(9) 0.0398(7) Uani 1 1 d . . . . .
H64A H 0.603647 -1.017235 0.1557 0.048 Uiso 1 1 calc R U . . .
C64B C 0.33343(10) -0.7506(4) -0.09645(9) 0.0388(7) Uani 1 1 d . . . . .
H64B H 0.354986 -0.827928 -0.087649 0.047 Uiso 1 1 calc R U . . .
C65A C 0.54174(10) -0.9375(4) 0.16413(8) 0.0350(6) Uani 1 1 d . . . . .
H65A H 0.534816 -1.021083 0.181674 0.042 Uiso 1 1 calc R U . . .
C65B C 0.29238(10) -0.7509(4) -0.08123(8) 0.0356(6) Uani 1 1 d . . . . .
H65B H 0.285707 -0.829479 -0.062462 0.043 Uiso 1 1 calc R U . . .
C66A C 0.51131(9) -0.8167(4) 0.15369(7) 0.0307(6) Uani 1 1 d . . . . .
H66A H 0.483389 -0.817215 0.164135 0.037 Uiso 1 1 calc R U . . .
C66B C 0.26144(8) -0.6357(4) -0.09372(8) 0.0298(6) Uani 1 1 d . . . . .
H66B H 0.233446 -0.634854 -0.083408 0.036 Uiso 1 1 calc R U . . .
N1A N 0.43384(6) -0.1699(3) 0.26114(6) 0.0242(4) Uani 1 1 d . . . . .
N1B N 0.17512(7) -0.0374(3) 0.01301(6) 0.0291(5) Uani 1 1 d . . . . .
N2A N 0.39801(6) -0.2382(3) 0.20986(6) 0.0222(4) Uani 1 1 d . . . . .
N2B N 0.14538(6) -0.0747(3) -0.04242(6) 0.0250(5) Uani 1 1 d . . . . .
O1A O 0.35013(7) 0.2117(3) 0.17312(6) 0.0404(5) Uani 1 1 d . . . . .
O1B O 0.10461(7) 0.3832(3) -0.07782(6) 0.0406(5) Uani 1 1 d . . . . .
O2A O 0.41438(7) 0.3292(3) 0.27289(7) 0.0457(6) Uani 1 1 d . . . . .
O2B O 0.17011(8) 0.4616(3) 0.02677(8) 0.0576(7) Uani 1 1 d . . . . .
O3 O 0.57049(7) -0.3787(3) 0.17931(5) 0.0437(5) Uani 1 1 d . . . . .
O4 O 0.55176(8) -0.5514(3) 0.23239(6) 0.0480(6) Uani 1 1 d . . . . .
O5 O 0.62500(8) -0.5700(4) 0.20875(7) 0.0551(7) Uani 1 1 d . . . . .
O6 O 0.31741(7) -0.1867(3) -0.06656(6) 0.0484(6) Uani 1 1 d . . . . .
O7 O 0.31344(8) -0.0946(3) -0.00191(7) 0.0558(6) Uani 1 1 d . . . . .
O8 O 0.38283(8) -0.0904(3) -0.03224(6) 0.0507(6) Uani 1 1 d . . . . .
F1 F 0.57125(7) -0.2053(3) 0.25104(6) 0.0547(5) Uani 1 1 d . . . . .
F2 F 0.63611(7) -0.2198(3) 0.23013(6) 0.0627(6) Uani 1 1 d . . . . .
F3 F 0.61953(6) -0.3682(3) 0.27777(5) 0.0529(5) Uani 1 1 d . . . . .
F4 F 0.37651(9) -0.4512(3) -0.03647(8) 0.0829(8) Uani 1 1 d . . . . .
F5 F 0.31457(8) -0.4563(3) -0.01065(7) 0.0668(6) Uani 1 1 d . . . . .
F6 F 0.37123(8) -0.3654(4) 0.02065(7) 0.0767(8) Uani 1 1 d . . . . .
P1A P 0.48039(2) -0.54474(9) 0.11478(2) 0.02346(14) Uani 1 1 d . . . . .
P1B P 0.22949(2) -0.37578(9) -0.13587(2) 0.02549(15) Uani 1 1 d . . . . .
S1 S 0.58559(2) -0.47313(11) 0.21253(2) 0.03762(17) Uani 1 1 d . . . . .
S2 S 0.33989(2) -0.16089(9) -0.03045(2) 0.03201(16) Uani 1 1 d . . . . .
Mn1A Mn 0.35562(2) 0.05967(6) 0.24819(2) 0.02562(11) Uani 1 1 d . . . . .
Mn2 Mn 0.10480(2) 0.22478(6) -0.00336(2) 0.03028(12) Uani 1 1 d . . . . .

loop_
_atom_site_aniso_label
_atom_site_aniso_U_11
_atom_site_aniso_U_22
_atom_site_aniso_U_33
_atom_site_aniso_U_23
_atom_site_aniso_U_13
_atom_site_aniso_U_12
C1A 0.0232(12) 0.0369(17) 0.0346(14) -0.0029(13) 0.0031(10) 0.0042(11)
C1B 0.0255(13) 0.0374(17) 0.0438(16) -0.0039(14) 0.0034(11) 0.0009(12)
C2A 0.0341(14) 0.0367(18) 0.0358(15) 0.0032(13) -0.0019(12) 0.0100(13)
C2B 0.0423(17) 0.0401(19) 0.0461(17) 0.0009(15) -0.0037(13) 0.0040(15)
C3A 0.0179(11) 0.0325(15) 0.0236(11) 0.0044(11) 0.0021(9) -0.0010(10)
C3B 0.0193(11) 0.0345(16) 0.0279(12) -0.0027(11) 0.0010(9) -0.0023(10)
C4A 0.0207(11) 0.0336(16) 0.0255(12) 0.0025(11) 0.0003(9) 0.0049(10)
C4B 0.0301(13) 0.0395(17) 0.0283(13) 0.0009(12) -0.0009(10) 0.0047(12)
C5A 0.0183(11) 0.0312(15) 0.0233(11) 0.0031(11) 0.0025(9) 0.0011(10)
C5B 0.0255(12) 0.0336(16) 0.0281(13) 0.0010(12) 0.0015(10) -0.0005(11)
C6A 0.0218(11) 0.0312(15) 0.0245(12) 0.0023(11) 0.0015(9) 0.0005(10)
C6B 0.0285(13) 0.0351(16) 0.0279(13) 0.0005(12) 0.0020(10) 0.0021(11)
C7A 0.0201(11) 0.0315(15) 0.0271(12) 0.0005(11) 0.0014(9) -0.0019(10)
C7B 0.0247(12) 0.0358(16) 0.0297(13) 0.0012(12) 0.0016(10) 0.0013(11)
C8 0.0322(15) 0.058(2) 0.0383(16) 0.0085(15) -0.0045(12) -0.0101(14)
C9 0.0459(18) 0.049(2) 0.0462(18) 0.0065(16) 0.0037(14) 0.0008(16)
C11A 0.0342(15) 0.0413(18) 0.0425(16) 0.0095(14) 0.0166(12) 0.0020(13)
C11B 0.0439(17) 0.042(2) 0.0471(18) 0.0120(15) 0.0087(14) 0.0012(14)
C12A 0.0205(12) 0.0421(18) 0.0454(16) -0.0029(14) 0.0094(11) -0.0043(11)
C12B 0.0257(14) 0.051(2) 0.0503(18) 0.0075(16) 0.0054(12) -0.0042(13)
C13A 0.0212(12) 0.0448(18) 0.0362(14) -0.0022(13) 0.0060(10) 0.0055(12)
C13B 0.0303(14) 0.049(2) 0.0415(16) 0.0115(15) 0.0086(12) 0.0099(13)
C14A 0.0351(15) 0.0446(19) 0.0318(14) -0.0049(13) 0.0075(11) 0.0067(13)
C14B 0.0524(19) 0.050(2) 0.0348(15) 0.0015(15) 0.0136(13) 0.0157(16)
C15A 0.0403(16) 0.054(2) 0.0305(14) 0.0031(14) 0.0086(12) 0.0066(15)
C15B 0.0508(19) 0.057(2) 0.0356(16) 0.0082(16) 0.0115(14) 0.0117(17)
C21A 0.0219(11) 0.0334(15) 0.0233(12) 0.0000(11) -0.0006(9) 0.0017(10)
C21B 0.0254(12) 0.0427(18) 0.0281(13) -0.0063(12) -0.0028(10) 0.0027(12)
C22A 0.0221(12) 0.0354(16) 0.0270(12) 0.0008(11) -0.0003(9) 0.0038(11)
C22B 0.0263(13) 0.0473(19) 0.0335(14) -0.0029(13) -0.0025(11) 0.0048(12)
C23A 0.0257(12) 0.0374(17) 0.0302(13) -0.0019(12) -0.0052(10) 0.0000(11)
C23B 0.0341(15) 0.060(2) 0.0311(14) -0.0038(15) -0.0009(11) 0.0058(15)
C24A 0.0287(13) 0.0460(19) 0.0291(13) -0.0040(13) -0.0069(10) 0.0040(12)
C24B 0.0327(15) 0.063(2) 0.0338(15) -0.0154(15) -0.0045(12) 0.0083(15)
C25A 0.0336(14) 0.0468(19) 0.0227(12) 0.0016(12) -0.0014(10) 0.0029(13)
C25B 0.0266(13) 0.054(2) 0.0439(16) -0.0154(15) -0.0019(12) 0.0009(13)
C26A 0.0294(13) 0.0369(17) 0.0250(12) 0.0035(12) 0.0012(10) 0.0023(12)
C26B 0.0230(12) 0.0450(18) 0.0365(14) -0.0086(13) -0.0008(10) 0.0026(12)
C27A 0.0278(13) 0.0402(17) 0.0307(13) 0.0021(12) 0.0018(10) -0.0027(12)
C27B 0.0438(17) 0.050(2) 0.0359(15) 0.0071(15) -0.0035(13) -0.0022(15)
C28A 0.0432(17) 0.062(2) 0.0346(15) -0.0104(16) -0.0059(13) -0.0043(16)
C28B 0.0402(17) 0.097(3) 0.0350(16) -0.0200(19) -0.0079(13) 0.0070(19)
C29A 0.0386(15) 0.0446(19) 0.0307(14) 0.0074(13) 0.0036(11) -0.0054(14)
C29B 0.0278(14) 0.052(2) 0.0477(17) -0.0040(16) 0.0007(12) -0.0030(14)
C31A 0.0174(11) 0.0326(15) 0.0247(12) 0.0006(11) -0.0011(9) 0.0002(10)
C31B 0.0200(11) 0.0328(15) 0.0266(12) -0.0025(11) -0.0009(9) 0.0004(10)
C32A 0.0192(11) 0.0280(15) 0.0332(13) 0.0001(11) 0.0026(9) 0.0004(10)
C32B 0.0237(12) 0.0301(15) 0.0330(13) 0.0006(12) 0.0000(10) 0.0006(11)
C33A 0.0214(12) 0.0352(16) 0.0387(14) -0.0052(13) -0.0016(10) -0.0004(11)
C33B 0.0315(14) 0.0341(16) 0.0318(13) 0.0021(12) -0.0017(11) 0.0011(12)
C34A 0.0274(13) 0.0375(17) 0.0320(14) -0.0030(12) -0.0063(11) 0.0063(12)
C34B 0.0263(13) 0.0350(16) 0.0314(13) -0.0062(12) -0.0052(10) 0.0023(11)
C35A 0.0327(14) 0.0357(17) 0.0285(13) 0.0040(12) -0.0027(11) 0.0058(12)
C35B 0.0220(12) 0.0376(17) 0.0385(15) -0.0054(13) -0.0004(10) -0.0050(11)
C36A 0.0245(12) 0.0305(15) 0.0260(12) 0.0007(11) 0.0015(9) 0.0020(11)
C36B 0.0253(12) 0.0333(16) 0.0305(13) -0.0015(12) 0.0031(10) -0.0025(11)
C37A 0.0239(12) 0.0329(16) 0.0340(14) 0.0025(12) 0.0063(10) -0.0025(11)
C37B 0.0280(13) 0.0348(17) 0.0380(15) 0.0041(13) -0.0001(11) -0.0036(12)
C38A 0.0369(16) 0.055(2) 0.0404(16) -0.0042(15) -0.0121(13) 0.0046(15)
C38B 0.0338(15) 0.048(2) 0.0387(16) -0.0022(14) -0.0097(12) -0.0021(13)
C39A 0.0302(13) 0.0340(16) 0.0298(13) 0.0066(12) 0.0036(10) -0.0009(11)
C39B 0.0312(14) 0.0470(19) 0.0385(15) 0.0000(14) 0.0078(12) -0.0074(13)
C41A 0.0210(11) 0.0340(15) 0.0259(12) 0.0020(11) 0.0027(9) -0.0025(11)
C41B 0.0250(12) 0.0319(15) 0.0272(12) -0.0006(11) 0.0028(10) 0.0006(11)
C42A 0.0247(12) 0.0391(17) 0.0301(13) 0.0044(12) -0.0012(10) -0.0062(12)
C42B 0.0274(13) 0.0423(18) 0.0322(14) 0.0078(13) -0.0048(10) -0.0050(12)
C43A 0.0271(13) 0.0371(17) 0.0384(15) 0.0058(13) 0.0011(11) -0.0066(12)
C43B 0.0335(15) 0.0452(19) 0.0413(16) 0.0084(15) -0.0014(12) -0.0098(13)
C44A 0.0404(15) 0.0398(18) 0.0327(14) 0.0063(13) 0.0046(12) -0.0074(13)
C44B 0.0434(16) 0.0350(17) 0.0336(14) 0.0057(13) 0.0045(12) -0.0051(13)
C45A 0.0522(18) 0.049(2) 0.0272(14) 0.0073(14) -0.0046(13) -0.0141(16)
C45B 0.0426(16) 0.0384(18) 0.0273(13) 0.0036(12) -0.0017(11) -0.0015(13)
C46A 0.0365(14) 0.0408(18) 0.0282(13) 0.0051(13) -0.0036(11) -0.0105(13)
C46B 0.0329(13) 0.0324(16) 0.0259(12) 0.0015(11) 0.0004(10) -0.0021(11)
C51A 0.0211(11) 0.0342(15) 0.0220(11) 0.0041(11) 0.0002(9) -0.0043(10)
C51B 0.0232(12) 0.0321(15) 0.0266(12) 0.0050(11) -0.0002(9) 0.0004(11)
C52A 0.0231(12) 0.0362(16) 0.0323(13) 0.0004(12) -0.0041(10) -0.0024(11)
C52B 0.0262(13) 0.0393(17) 0.0339(14) 0.0028(13) 0.0005(11) 0.0034(12)
C53A 0.0219(12) 0.0456(19) 0.0448(16) 0.0021(15) -0.0070(11) -0.0027(12)
C53B 0.0257(13) 0.049(2) 0.0428(16) 0.0061(15) -0.0048(11) -0.0015(13)
C54A 0.0317(14) 0.0450(19) 0.0350(14) 0.0059(14) -0.0117(11) -0.0133(13)
C54B 0.0337(15) 0.0414(19) 0.0420(16) 0.0062(14) -0.0127(12) -0.0081(13)
C55A 0.0352(14) 0.0420(18) 0.0276(13) 0.0004(13) -0.0002(11) -0.0131(13)
C55B 0.0395(15) 0.0388(18) 0.0346(15) 0.0006(13) -0.0031(12) -0.0051(13)
C56A 0.0270(13) 0.0397(17) 0.0267(12) -0.0014(12) 0.0030(10) -0.0076(12)
C56B 0.0273(13) 0.0396(17) 0.0354(14) 0.0032(13) 0.0027(11) 0.0026(12)
C61A 0.0208(11) 0.0322(15) 0.0242(12) -0.0035(11) 0.0009(9) -0.0013(10)
C61B 0.0240(12) 0.0293(15) 0.0259(12) -0.0005(11) 0.0009(9) -0.0008(10)
C62A 0.0222(12) 0.0375(17) 0.0319(13) -0.0014(12) 0.0049(10) -0.0011(11)
C62B 0.0256(13) 0.0349(16) 0.0340(14) 0.0033(12) 0.0048(10) 0.0024(11)
C63A 0.0248(13) 0.049(2) 0.0413(16) -0.0045(14) 0.0044(11) 0.0047(13)
C63B 0.0256(13) 0.0412(18) 0.0453(16) 0.0011(14) 0.0051(11) 0.0030(12)
C64A 0.0333(15) 0.047(2) 0.0393(15) -0.0055(14) -0.0012(12) 0.0151(13)
C64B 0.0304(14) 0.0389(18) 0.0468(17) 0.0043(14) -0.0011(12) 0.0107(13)
C65A 0.0399(15) 0.0381(17) 0.0271(13) 0.0028(12) 0.0030(11) 0.0095(13)
C65B 0.0366(15) 0.0324(17) 0.0378(15) 0.0084(13) 0.0013(12) 0.0033(12)
C66A 0.0263(12) 0.0391(17) 0.0271(13) 0.0014(12) 0.0041(10) 0.0018(11)
C66B 0.0226(12) 0.0333(16) 0.0338(13) 0.0017(12) 0.0036(10) 0.0005(11)
N1A 0.0207(9) 0.0313(13) 0.0205(9) 0.0006(9) -0.0002(8) 0.0024(9)
N1B 0.0231(10) 0.0367(14) 0.0271(11) -0.0053(10) -0.0019(8) 0.0027(9)
N2A 0.0178(9) 0.0272(12) 0.0216(10) 0.0011(9) 0.0002(7) 0.0020(8)
N2B 0.0194(10) 0.0310(13) 0.0247(10) -0.0021(9) 0.0004(8) -0.0001(9)
O1A 0.0445(12) 0.0452(13) 0.0316(10) 0.0098(10) 0.0044(9) 0.0137(10)
O1B 0.0438(12) 0.0455(14) 0.0330(11) 0.0112(10) 0.0053(9) 0.0048(10)
O2A 0.0408(12) 0.0312(12) 0.0630(14) -0.0012(11) -0.0155(10) -0.0009(10)
O2B 0.0517(14) 0.0410(14) 0.0774(18) -0.0068(13) -0.0205(13) -0.0070(12)
O3 0.0348(11) 0.0669(16) 0.0285(10) 0.0033(10) -0.0051(8) -0.0026(11)
O4 0.0486(13) 0.0546(15) 0.0413(12) -0.0041(11) 0.0079(10) -0.0233(11)
O5 0.0536(14) 0.0623(17) 0.0505(14) 0.0024(12) 0.0128(11) 0.0158(12)
O6 0.0383(11) 0.0715(18) 0.0342(11) 0.0107(11) -0.0096(9) -0.0058(11)
O7 0.0583(15) 0.0532(16) 0.0574(15) -0.0078(13) 0.0178(12) 0.0089(12)
O8 0.0446(12) 0.0626(17) 0.0448(12) 0.0012(12) 0.0019(10) -0.0282(12)
F1 0.0535(12) 0.0480(12) 0.0618(12) -0.0070(10) -0.0052(9) 0.0076(10)
F2 0.0513(12) 0.0762(16) 0.0593(12) 0.0155(12) -0.0087(9) -0.0338(11)
F3 0.0433(10) 0.0770(15) 0.0367(9) 0.0046(10) -0.0139(8) -0.0102(10)
F4 0.0954(19) 0.0503(15) 0.107(2) 0.0069(14) 0.0422(16) 0.0292(14)
F5 0.0816(16) 0.0505(14) 0.0697(14) 0.0080(11) 0.0161(12) -0.0277(12)
F6 0.0672(14) 0.100(2) 0.0610(13) 0.0413(14) -0.0162(11) 0.0066(14)
P1A 0.0174(3) 0.0314(4) 0.0216(3) 0.0010(3) 0.0011(2) -0.0026(2)
P1B 0.0206(3) 0.0313(4) 0.0248(3) 0.0030(3) 0.0027(2) 0.0021(3)
S1 0.0340(3) 0.0460(5) 0.0329(3) -0.0008(3) 0.0016(3) -0.0043(3)
S2 0.0311(3) 0.0335(4) 0.0312(3) 0.0028(3) -0.0007(3) -0.0012(3)
Mn1A 0.01971(19) 0.0317(3) 0.0254(2) 0.00045(18) 0.00142(15) 0.00191(17)
Mn2 0.0241(2) 0.0355(3) 0.0313(2) -0.0026(2) 0.00171(17) 0.00103(18)

loop_
_atom_type_symbol
_atom_type_description
_atom_type_scat_dispersion_real
_atom_type_scat_dispersion_imag
_atom_type_scat_source
C C 0.0181 0.0091 'International Tables Vol C Tables 4.2.6.8 and 6.1.1.4'
H H 0 0 'International Tables Vol C Tables 4.2.6.8 and 6.1.1.4'
N N 0.0311 0.018 'International Tables Vol C Tables 4.2.6.8 and 6.1.1.4'
O O 0.0492 0.0322 'International Tables Vol C Tables 4.2.6.8 and 6.1.1.4'
F F 0.0727 0.0534 'International Tables Vol C Tables 4.2.6.8 and 6.1.1.4'
P P 0.2955 0.4335 'International Tables Vol C Tables 4.2.6.8 and 6.1.1.4'
S S 0.3331 0.5567 'International Tables Vol C Tables 4.2.6.8 and 6.1.1.4'
Mn Mn -0.5299 2.8052 'International Tables Vol C Tables 4.2.6.8 and 6.1.1.4'

loop_
_geom_angle_atom_site_label_1
_geom_angle_atom_site_label_2
_geom_angle_atom_site_label_3
_geom_angle
_geom_angle_site_symmetry_1
_geom_angle_site_symmetry_3
_geom_angle_publ_flag
O1A C1A Mn1A 172.3(3) . . ?
O1B C1B Mn2 171.8(3) . . ?
O2A C2A Mn1A 170.7(3) . . ?
O2B C2B Mn2 172.5(3) . . ?
N1A C3A N2A 102.5(2) . . ?
N1A C3A Mn1A 127.21(19) . . ?
N2A C3A Mn1A 130.21(17) . . ?
N1B C3B N2B 102.4(2) . . ?
N1B C3B Mn2 127.78(19) . . ?
N2B C3B Mn2 129.84(19) . . ?
C5A C4A N1A 107.8(2) . . ?
C5A C4A H4A 126.1 . . ?
N1A C4A H4A 126.1 . . ?
C5B C4B N1B 107.4(2) . . ?
C5B C4B H4B 126.3 . . ?
N1B C4B H4B 126.3 . . ?
C4A C5A N2A 105.5(2) . . ?
C4A C5A C6A 129.2(2) . . ?
N2A C5A C6A 125.2(2) . . ?
C4B C5B N2B 105.8(2) . . ?
C4B C5B C6B 129.0(3) . . ?
N2B C5B C6B 125.1(2) . . ?
C5A C6A C7A 109.8(2) . . ?
C5A C6A H6A1 109.7 . . ?
C7A C6A H6A1 109.7 . . ?
C5A C6A H6A2 109.7 . . ?
C7A C6A H6A2 109.7 . . ?
H6A1 C6A H6A2 108.2 . . ?
C5B C6B C7B 110.4(2) . . ?
C5B C6B H6B1 109.6 . . ?
C7B C6B H6B1 109.6 . . ?
C5B C6B H6B2 109.6 . . ?
C7B C6B H6B2 109.6 . . ?
H6B1 C6B H6B2 108.1 . . ?
C6A C7A P1A 121.5(2) . . ?
C6A C7A H7A1 106.9 . . ?
P1A C7A H7A1 106.9 . . ?
C6A C7A H7A2 106.9 . . ?
P1A C7A H7A2 106.9 . . ?
H7A1 C7A H7A2 106.7 . . ?
C6B C7B P1B 121.5(2) . . ?
C6B C7B H7B1 107 . . ?
P1B C7B H7B1 107 . . ?
C6B C7B H7B2 107 . . ?
P1B C7B H7B2 107 . . ?
H7B1 C7B H7B2 106.7 . . ?
F3 C8 F1 107.8(3) . . ?
F3 C8 F2 107.0(2) . . ?
F1 C8 F2 107.5(3) . . ?
F3 C8 S1 112.0(3) . . ?
F1 C8 S1 110.9(2) . . ?
F2 C8 S1 111.5(2) . . ?
F5 C9 F4 107.6(3) . . ?
F5 C9 F6 106.5(3) . . ?
F4 C9 F6 107.6(3) . . ?
F5 C9 S2 112.2(2) . . ?
F4 C9 S2 112.0(2) . . ?
F6 C9 S2 110.7(3) . . ?
C15A C11A C12A 108.8(3) . . ?
C15A C11A Mn1A 71.01(18) . . ?
C12A C11A Mn1A 70.63(16) . . ?
C15A C11A H11A 125.6 . . ?
C12A C11A H11A 125.6 . . ?
Mn1A C11A H11A 124.4 . . ?
C15B C11B C12B 109.6(3) . . ?
C15B C11B Mn2 70.38(19) . . ?
C12B C11B Mn2 70.49(18) . . ?
C15B C11B H11B 125.2 . . ?
C12B C11B H11B 125.2 . . ?
Mn2 C11B H11B 125.5 . . ?
C13A C12A C11A 106.9(3) . . ?
C13A C12A Mn1A 69.57(16) . . ?
C11A C12A Mn1A 70.80(16) . . ?
C13A C12A H12A 126.5 . . ?
C11A C12A H12A 126.5 . . ?
Mn1A C12A H12A 124.7 . . ?
C11B C12B C13B 106.9(3) . . ?
C11B C12B Mn2 71.22(18) . . ?
C13B C12B Mn2 69.46(18) . . ?
C11B C12B H12B 126.6 . . ?
C13B C12B H12B 126.6 . . ?
Mn2 C12B H12B 124.4 . . ?
C14A C13A C12A 108.6(3) . . ?
C14A C13A Mn1A 70.99(16) . . ?
C12A C13A Mn1A 71.69(16) . . ?
C14A C13A H13A 125.7 . . ?
C12A C13A H13A 125.7 . . ?
Mn1A C13A H13A 123.3 . . ?
C14B C13B C12B 107.9(3) . . ?
C14B C13B Mn2 70.42(17) . . ?
C12B C13B Mn2 71.53(17) . . ?
C14B C13B H13B 126.1 . . ?
C12B C13B H13B 126.1 . . ?
Mn2 C13B H13B 123.6 . . ?
C13A C14A C15A 107.9(3) . . ?
C13A C14A Mn1A 70.34(16) . . ?
C15A C14A Mn1A 71.50(17) . . ?
C13A C14A H14A 126.1 . . ?
C15A C14A H14A 126.1 . . ?
Mn1A C14A H14A 123.7 . . ?
C13B C14B C15B 108.9(3) . . ?
C13B C14B Mn2 70.98(17) . . ?
C15B C14B Mn2 71.59(18) . . ?
C13B C14B H14B 125.5 . . ?
C15B C14B H14B 125.5 . . ?
Mn2 C14B H14B 123.5 . . ?
C11A C15A C14A 107.7(3) . . ?
C11A C15A Mn1A 70.94(16) . . ?
C14A C15A Mn1A 69.78(16) . . ?
C11A C15A H15A 126.1 . . ?
C14A C15A H15A 126.1 . . ?
Mn1A C15A H15A 124.8 . . ?
C11B C15B C14B 106.8(3) . . ?
C11B C15B Mn2 71.58(18) . . ?
C14B C15B Mn2 69.41(18) . . ?
C11B C15B H15B 126.6 . . ?
C14B C15B H15B 126.6 . . ?
Mn2 C15B H15B 124 . . ?
C26A C21A C22A 122.0(2) . . ?
C26A C21A N1A 119.8(2) . . ?
C22A C21A N1A 118.2(2) . . ?
C22B C21B C26B 122.4(3) . . ?
C22B C21B N1B 118.8(3) . . ?
C26B C21B N1B 118.3(3) . . ?
C23A C22A C21A 118.1(2) . . ?
C23A C22A C27A 120.8(3) . . ?
C21A C22A C27A 121.1(2) . . ?
C23B C22B C21B 117.4(3) . . ?
C23B C22B C27B 119.0(3) . . ?
C21B C22B C27B 123.4(3) . . ?
C22A C23A C24A 121.9(3) . . ?
C22A C23A H23A 119.1 . . ?
C24A C23A H23A 119.1 . . ?
C24B C23B C22B 121.9(3) . . ?
C24B C23B H23B 119 . . ?
C22B C23B H23B 119 . . ?
C23A C24A C25A 118.0(3) . . ?
C23A C24A C28A 120.3(3) . . ?
C25A C24A C28A 121.7(3) . . ?
C25B C24B C23B 118.5(3) . . ?
C25B C24B C28B 120.7(3) . . ?
C23B C24B C28B 120.7(3) . . ?
C26A C25A C24A 122.3(3) . . ?
C26A C25A H25A 118.8 . . ?
C24A C25A H25A 118.8 . . ?
C24B C25B C26B 122.1(3) . . ?
C24B C25B H25B 118.9 . . ?
C26B C25B H25B 118.9 . . ?
C21A C26A C25A 117.5(3) . . ?
C21A C26A C29A 122.6(3) . . ?
C25A C26A C29A 119.8(2) . . ?
C25B C26B C21B 117.5(3) . . ?
C25B C26B C29B 121.4(3) . . ?
C21B C26B C29B 120.9(3) . . ?
C22A C27A H27A 109.5 . . ?
C22A C27A H27B 109.5 . . ?
H27A C27A H27B 109.5 . . ?
C22A C27A H27C 109.5 . . ?
H27A C27A H27C 109.5 . . ?
H27B C27A H27C 109.5 . . ?
C22B C27B H27D 109.5 . . ?
C22B C27B H27E 109.5 . . ?
H27D C27B H27E 109.5 . . ?
C22B C27B H27F 109.5 . . ?
H27D C27B H27F 109.5 . . ?
H27E C27B H27F 109.5 . . ?
C24A C28A H28A 109.5 . . ?
C24A C28A H28B 109.5 . . ?
H28A C28A H28B 109.5 . . ?
C24A C28A H28C 109.5 . . ?
H28A C28A H28C 109.5 . . ?
H28B C28A H28C 109.5 . . ?
C24B C28B H28D 109.5 . . ?
C24B C28B H28E 109.5 . . ?
H28D C28B H28E 109.5 . . ?
C24B C28B H28F 109.5 . . ?
H28D C28B H28F 109.5 . . ?
H28E C28B H28F 109.5 . . ?
C26A C29A H29A 109.5 . . ?
C26A C29A H29B 109.5 . . ?
H29A C29A H29B 109.5 . . ?
C26A C29A H29C 109.5 . . ?
H29A C29A H29C 109.5 . . ?
H29B C29A H29C 109.5 . . ?
C26B C29B H29D 109.5 . . ?
C26B C29B H29E 109.5 . . ?
H29D C29B H29E 109.5 . . ?
C26B C29B H29F 109.5 . . ?
H29D C29B H29F 109.5 . . ?
H29E C29B H29F 109.5 . . ?
C36A C31A C32A 122.0(2) . . ?
C36A C31A N2A 119.4(2) . . ?
C32A C31A N2A 118.5(2) . . ?
C32B C31B C36B 122.1(2) . . ?
C32B C31B N2B 120.1(2) . . ?
C36B C31B N2B 117.5(2) . . ?
C33A C32A C31A 117.5(2) . . ?
C33A C32A C37A 120.3(2) . . ?
C31A C32A C37A 122.2(2) . . ?
C31B C32B C33B 117.9(2) . . ?
C31B C32B C37B 123.2(2) . . ?
C33B C32B C37B 118.9(3) . . ?
C34A C33A C32A 122.3(3) . . ?
C34A C33A H33A 118.8 . . ?
C32A C33A H33A 118.8 . . ?
C34B C33B C32B 121.7(3) . . ?
C34B C33B H33B 119.1 . . ?
C32B C33B H33B 119.1 . . ?
C35A C34A C33A 118.2(2) . . ?
C35A C34A C38A 120.4(3) . . ?
C33A C34A C38A 121.4(3) . . ?
C33B C34B C35B 118.6(2) . . ?
C33B C34B C38B 121.0(3) . . ?
C35B C34B C38B 120.4(3) . . ?
C34A C35A C36A 121.9(3) . . ?
C34A C35A H35A 119.1 . . ?
C36A C35A H35A 119.1 . . ?
C34B C35B C36B 122.1(3) . . ?
C34B C35B H35B 119 . . ?
C36B C35B H35B 119 . . ?
C31A C36A C35A 118.1(2) . . ?
C31A C36A C39A 122.7(2) . . ?
C35A C36A C39A 119.2(2) . . ?
C35B C36B C31B 117.6(3) . . ?
C35B C36B C39B 119.8(2) . . ?
C31B C36B C39B 122.6(2) . . ?
C32A C37A H37A 109.5 . . ?
C32A C37A H37B 109.5 . . ?
H37A C37A H37B 109.5 . . ?
C32A C37A H37C 109.5 . . ?
H37A C37A H37C 109.5 . . ?
H37B C37A H37C 109.5 . . ?
C32B C37B H37D 109.5 . . ?
C32B C37B H37E 109.5 . . ?
H37D C37B H37E 109.5 . . ?
C32B C37B H37F 109.5 . . ?
H37D C37B H37F 109.5 . . ?
H37E C37B H37F 109.5 . . ?
C34A C38A H38A 109.5 . . ?
C34A C38A H38B 109.5 . . ?
H38A C38A H38B 109.5 . . ?
C34A C38A H38C 109.5 . . ?
H38A C38A H38C 109.5 . . ?
H38B C38A H38C 109.5 . . ?
C34B C38B H38D 109.5 . . ?
C34B C38B H38E 109.5 . . ?
H38D C38B H38E 109.5 . . ?
C34B C38B H38F 109.5 . . ?
H38D C38B H38F 109.5 . . ?
H38E C38B H38F 109.5 . . ?
C36A C39A H39A 109.5 . . ?
C36A C39A H39B 109.5 . . ?
H39A C39A H39B 109.5 . . ?
C36A C39A H39C 109.5 . . ?
H39A C39A H39C 109.5 . . ?
H39B C39A H39C 109.5 . . ?
C36B C39B H39D 109.5 . . ?
C36B C39B H39E 109.5 . . ?
H39D C39B H39E 109.5 . . ?
C36B C39B H39F 109.5 . . ?
H39D C39B H39F 109.5 . . ?
H39E C39B H39F 109.5 . . ?
C46A C41A C42A 119.9(3) . . ?
C46A C41A P1A 120.1(2) . . ?
C42A C41A P1A 119.7(2) . . ?
C46B C41B C42B 119.8(3) . . ?
C46B C41B P1B 119.5(2) . . ?
C42B C41B P1B 120.1(2) . . ?
C43A C42A C41A 119.8(3) . . ?
C43A C42A H42A 120.1 . . ?
C41A C42A H42A 120.1 . . ?
C43B C42B C41B 119.5(3) . . ?
C43B C42B H42B 120.3 . . ?
C41B C42B H42B 120.3 . . ?
C42A C43A C44A 120.3(3) . . ?
C42A C43A H43A 119.8 . . ?
C44A C43A H43A 119.8 . . ?
C42B C43B C44B 120.8(3) . . ?
C42B C43B H43B 119.6 . . ?
C44B C43B H43B 119.6 . . ?
C45A C44A C43A 120.1(3) . . ?
C45A C44A H44A 120 . . ?
C43A C44A H44A 120 . . ?
C45B C44B C43B 120.1(3) . . ?
C45B C44B H44B 119.9 . . ?
C43B C44B H44B 119.9 . . ?
C44A C45A C46A 120.5(3) . . ?
C44A C45A H45A 119.7 . . ?
C46A C45A H45A 119.7 . . ?
C44B C45B C46B 120.0(3) . . ?
C44B C45B H45B 120 . . ?
C46B C45B H45B 120 . . ?
C45A C46A C41A 119.4(3) . . ?
C45A C46A H46A 120.3 . . ?
C41A C46A H46A 120.3 . . ?
C45B C46B C41B 119.9(3) . . ?
C45B C46B H46B 120.1 . . ?
C41B C46B H46B 120.1 . . ?
C52A C51A C56A 120.3(2) . . ?
C52A C51A P1A 120.5(2) . . ?
C56A C51A P1A 118.97(19) . . ?
C52B C51B C56B 120.2(3) . . ?
C52B C51B P1B 121.3(2) . . ?
C56B C51B P1B 118.2(2) . . ?
C53A C52A C51A 119.1(3) . . ?
C53A C52A H52A 120.4 . . ?
C51A C52A H52A 120.4 . . ?
C53B C52B C51B 119.2(3) . . ?
C53B C52B H52B 120.4 . . ?
C51B C52B H52B 120.4 . . ?
C54A C53A C52A 120.7(3) . . ?
C54A C53A H53A 119.6 . . ?
C52A C53A H53A 119.6 . . ?
C54B C53B C52B 120.5(3) . . ?
C54B C53B H53B 119.7 . . ?
C52B C53B H53B 119.7 . . ?
C53A C54A C55A 120.3(3) . . ?
C53A C54A H54A 119.8 . . ?
C55A C54A H54A 119.8 . . ?
C53B C54B C55B 120.3(3) . . ?
C53B C54B H54B 119.9 . . ?
C55B C54B H54B 119.9 . . ?
C56A C55A C54A 119.9(3) . . ?
C56A C55A H55A 120.1 . . ?
C54A C55A H55A 120.1 . . ?
C56B C55B C54B 119.8(3) . . ?
C56B C55B H55B 120.1 . . ?
C54B C55B H55B 120.1 . . ?
C55A C56A C51A 119.7(3) . . ?
C55A C56A H56A 120.2 . . ?
C51A C56A H56A 120.2 . . ?
C55B C56B C51B 119.9(3) . . ?
C55B C56B H56B 120.1 . . ?
C51B C56B H56B 120.1 . . ?
C66A C61A C62A 120.4(3) . . ?
C66A C61A P1A 117.98(19) . . ?
C62A C61A P1A 121.6(2) . . ?
C62B C61B C66B 120.6(3) . . ?
C62B C61B P1B 121.9(2) . . ?
C66B C61B P1B 117.47(19) . . ?
C63A C62A C61A 119.3(3) . . ?
C63A C62A H62A 120.4 . . ?
C61A C62A H62A 120.4 . . ?
C63B C62B C61B 119.2(3) . . ?
C63B C62B H62B 120.4 . . ?
C61B C62B H62B 120.4 . . ?
C64A C63A C62A 120.3(3) . . ?
C64A C63A H63A 119.9 . . ?
C62A C63A H63A 119.9 . . ?
C64B C63B C62B 120.2(3) . . ?
C64B C63B H63B 119.9 . . ?
C62B C63B H63B 119.9 . . ?
C63A C64A C65A 120.6(3) . . ?
C63A C64A H64A 119.7 . . ?
C65A C64A H64A 119.7 . . ?
C63B C64B C65B 120.4(3) . . ?
C63B C64B H64B 119.8 . . ?
C65B C64B H64B 119.8 . . ?
C66A C65A C64A 119.3(3) . . ?
C66A C65A H65A 120.3 . . ?
C64A C65A H65A 120.3 . . ?
C66B C65B C64B 119.4(3) . . ?
C66B C65B H65B 120.3 . . ?
C64B C65B H65B 120.3 . . ?
C65A C66A C61A 120.1(2) . . ?
C65A C66A H66A 120 . . ?
C61A C66A H66A 120 . . ?
C65B C66B C61B 120.2(2) . . ?
C65B C66B H66B 119.9 . . ?
C61B C66B H66B 119.9 . . ?
C3A N1A C4A 112.1(2) . . ?
C3A N1A C21A 124.9(2) . . ?
C4A N1A C21A 123.0(2) . . ?
C3B N1B C4B 112.4(2) . . ?
C3B N1B C21B 128.0(2) . . ?
C4B N1B C21B 119.5(2) . . ?
C3A N2A C5A 112.1(2) . . ?
C3A N2A C31A 125.6(2) . . ?
C5A N2A C31A 122.2(2) . . ?
C3B N2B C5B 111.9(2) . . ?
C3B N2B C31B 125.2(2) . . ?
C5B N2B C31B 122.4(2) . . ?
C51A P1A C61A 108.35(13) . . ?
C51A P1A C41A 107.85(12) . . ?
C61A P1A C41A 111.54(12) . . ?
C51A P1A C7A 112.04(12) . . ?
C61A P1A C7A 112.98(12) . . ?
C41A P1A C7A 103.95(13) . . ?
C61B P1B C51B 109.54(13) . . ?
C61B P1B C41B 112.50(12) . . ?
C51B P1B C41B 107.54(12) . . ?
C61B P1B C7B 111.57(12) . . ?
C51B P1B C7B 112.76(12) . . ?
C41B P1B C7B 102.77(13) . . ?
O4 S1 O5 115.80(16) . . ?
O4 S1 O3 114.96(14) . . ?
O5 S1 O3 115.94(14) . . ?
O4 S1 C8 102.98(14) . . ?
O5 S1 C8 102.68(16) . . ?
O3 S1 C8 101.34(15) . . ?
O7 S2 O6 114.90(15) . . ?
O7 S2 O8 115.85(16) . . ?
O6 S2 O8 114.49(14) . . ?
O7 S2 C9 102.67(16) . . ?
O6 S2 C9 103.39(16) . . ?
O8 S2 C9 102.99(16) . . ?
C1A Mn1A C2A 89.42(14) . . ?
C1A Mn1A C3A 96.41(11) . . ?
C2A Mn1A C3A 98.34(12) . . ?
C1A Mn1A C13A 89.86(12) . . ?
C2A Mn1A C13A 117.42(13) . . ?
C3A Mn1A C13A 143.78(12) . . ?
C1A Mn1A C14A 115.70(12) . . ?
C2A Mn1A C14A 88.11(13) . . ?
C3A Mn1A C14A 147.38(11) . . ?
C13A Mn1A C14A 38.67(11) . . ?
C1A Mn1A C12A 100.91(12) . . ?
C2A Mn1A C12A 152.91(13) . . ?
C3A Mn1A C12A 105.20(11) . . ?
C13A Mn1A C12A 38.75(12) . . ?
C14A Mn1A C12A 64.83(12) . . ?
C1A Mn1A C11A 138.08(13) . . ?
C2A Mn1A C11A 131.20(13) . . ?
C3A Mn1A C11A 88.29(11) . . ?
C13A Mn1A C11A 64.49(12) . . ?
C14A Mn1A C11A 64.35(13) . . ?
C12A Mn1A C11A 38.58(12) . . ?
C1A Mn1A C15A 153.38(12) . . ?
C2A Mn1A C15A 95.50(14) . . ?
C3A Mn1A C15A 108.66(12) . . ?
C13A Mn1A C15A 64.66(12) . . ?
C14A Mn1A C15A 38.73(12) . . ?
C12A Mn1A C15A 64.53(12) . . ?
C11A Mn1A C15A 38.05(13) . . ?
C2B Mn2 C1B 91.04(15) . . ?
C2B Mn2 C3B 97.00(13) . . ?
C1B Mn2 C3B 97.57(12) . . ?
C2B Mn2 C14B 88.64(16) . . ?
C1B Mn2 C14B 115.27(13) . . ?
C3B Mn2 C14B 146.61(12) . . ?
C2B Mn2 C13B 116.64(15) . . ?
C1B Mn2 C13B 87.46(12) . . ?
C3B Mn2 C13B 145.95(12) . . ?
C14B Mn2 C13B 38.60(13) . . ?
C2B Mn2 C15B 97.12(15) . . ?
C1B Mn2 C15B 152.23(13) . . ?
C3B Mn2 C15B 107.64(12) . . ?
C14B Mn2 C15B 38.99(13) . . ?
C13B Mn2 C15B 65.14(12) . . ?
C2B Mn2 C12B 153.24(15) . . ?
C1B Mn2 C12B 97.19(13) . . ?
C3B Mn2 C12B 107.02(12) . . ?
C14B Mn2 C12B 64.81(14) . . ?
C13B Mn2 C12B 39.01(13) . . ?
C15B Mn2 C12B 64.78(13) . . ?
C2B Mn2 C11B 133.35(15) . . ?
C1B Mn2 C11B 134.02(13) . . ?
C3B Mn2 C11B 89.27(12) . . ?
C14B Mn2 C11B 64.04(14) . . ?
C13B Mn2 C11B 64.37(13) . . ?
C15B Mn2 C11B 38.04(14) . . ?
C12B Mn2 C11B 38.29(12) . . ?

loop_
_geom_bond_atom_site_label_1
_geom_bond_atom_site_label_2
_geom_bond_distance
_geom_bond_site_symmetry_2
_geom_bond_publ_flag
C1A O1A 1.178(3) . ?
C1A Mn1A 1.757(3) . ?
C1B O1B 1.172(4) . ?
C1B Mn2 1.769(3) . ?
C2A O2A 1.172(4) . ?
C2A Mn1A 1.767(3) . ?
C2B O2B 1.170(4) . ?
C2B Mn2 1.765(3) . ?
C3A N1A 1.374(3) . ?
C3A N2A 1.376(3) . ?
C3A Mn1A 2.012(3) . ?
C3B N1B 1.374(3) . ?
C3B N2B 1.377(3) . ?
C3B Mn2 2.014(3) . ?
C4A C5A 1.344(4) . ?
C4A N1A 1.388(3) . ?
C4A H4A 0.95 . ?
C4B C5B 1.341(4) . ?
C4B N1B 1.388(4) . ?
C4B H4B 0.95 . ?
C5A N2A 1.414(3) . ?
C5A C6A 1.495(4) . ?
C5B N2B 1.415(3) . ?
C5B C6B 1.491(4) . ?
C6A C7A 1.542(3) . ?
C6A H6A1 0.99 . ?
C6A H6A2 0.99 . ?
C6B C7B 1.536(4) . ?
C6B H6B1 0.99 . ?
C6B H6B2 0.99 . ?
C7A P1A 1.805(3) . ?
C7A H7A1 0.99 . ?
C7A H7A2 0.99 . ?
C7B P1B 1.803(3) . ?
C7B H7B1 0.99 . ?
C7B H7B2 0.99 . ?
C8 F3 1.337(4) . ?
C8 F1 1.337(4) . ?
C8 F2 1.343(4) . ?
C8 S1 1.813(4) . ?
C9 F5 1.333(4) . ?
C9 F4 1.332(4) . ?
C9 F6 1.337(4) . ?
C9 S2 1.805(4) . ?
C11A C15A 1.407(5) . ?
C11A C12A 1.425(4) . ?
C11A Mn1A 2.158(3) . ?
C11A H11A 0.95 . ?
C11B C15B 1.403(5) . ?
C11B C12B 1.414(5) . ?
C11B Mn2 2.161(3) . ?
C11B H11B 0.95 . ?
C12A C13A 1.421(5) . ?
C12A Mn1A 2.156(3) . ?
C12A H12A 0.95 . ?
C12B C13B 1.428(5) . ?
C12B Mn2 2.151(3) . ?
C12B H12B 0.95 . ?
C13A C14A 1.412(4) . ?
C13A Mn1A 2.128(3) . ?
C13A H13A 0.95 . ?
C13B C14B 1.402(5) . ?
C13B Mn2 2.124(3) . ?
C13B H13B 0.95 . ?
C14A C15A 1.424(5) . ?
C14A Mn1A 2.136(3) . ?
C14A H14A 0.95 . ?
C14B C15B 1.423(5) . ?
C14B Mn2 2.117(3) . ?
C14B H14B 0.95 . ?
C15A Mn1A 2.159(3) . ?
C15A H15A 0.95 . ?
C15B Mn2 2.145(3) . ?
C15B H15B 0.95 . ?
C21A C26A 1.392(4) . ?
C21A C22A 1.399(4) . ?
C21A N1A 1.438(3) . ?
C21B C22B 1.392(4) . ?
C21B C26B 1.392(4) . ?
C21B N1B 1.434(3) . ?
C22A C23A 1.389(4) . ?
C22A C27A 1.502(4) . ?
C22B C23B 1.394(4) . ?
C22B C27B 1.504(4) . ?
C23A C24A 1.392(4) . ?
C23A H23A 0.95 . ?
C23B C24B 1.383(5) . ?
C23B H23B 0.95 . ?
C24A C25A 1.390(4) . ?
C24A C28A 1.512(4) . ?
C24B C25B 1.382(5) . ?
C24B C28B 1.507(4) . ?
C25A C26A 1.396(4) . ?
C25A H25A 0.95 . ?
C25B C26B 1.389(4) . ?
C25B H25B 0.95 . ?
C26A C29A 1.509(4) . ?
C26B C29B 1.507(4) . ?
C27A H27A 0.98 . ?
C27A H27B 0.98 . ?
C27A H27C 0.98 . ?
C27B H27D 0.98 . ?
C27B H27E 0.98 . ?
C27B H27F 0.98 . ?
C28A H28A 0.98 . ?
C28A H28B 0.98 . ?
C28A H28C 0.98 . ?
C28B H28D 0.98 . ?
C28B H28E 0.98 . ?
C28B H28F 0.98 . ?
C29A H29A 0.98 . ?
C29A H29B 0.98 . ?
C29A H29C 0.98 . ?
C29B H29D 0.98 . ?
C29B H29E 0.98 . ?
C29B H29F 0.98 . ?
C31A C36A 1.396(4) . ?
C31A C32A 1.402(4) . ?
C31A N2A 1.445(3) . ?
C31B C32B 1.390(4) . ?
C31B C36B 1.401(4) . ?
C31B N2B 1.444(3) . ?
C32A C33A 1.397(4) . ?
C32A C37A 1.503(4) . ?
C32B C33B 1.398(4) . ?
C32B C37B 1.509(4) . ?
C33A C34A 1.392(4) . ?
C33A H33A 0.95 . ?
C33B C34B 1.391(4) . ?
C33B H33B 0.95 . ?
C34A C35A 1.391(4) . ?
C34A C38A 1.511(4) . ?
C34B C35B 1.384(4) . ?
C34B C38B 1.509(4) . ?
C35A C36A 1.397(4) . ?
C35A H35A 0.95 . ?
C35B C36B 1.395(4) . ?
C35B H35B 0.95 . ?
C36A C39A 1.505(4) . ?
C36B C39B 1.500(4) . ?
C37A H37A 0.98 . ?
C37A H37B 0.98 . ?
C37A H37C 0.98 . ?
C37B H37D 0.98 . ?
C37B H37E 0.98 . ?
C37B H37F 0.98 . ?
C38A H38A 0.98 . ?
C38A H38B 0.98 . ?
C38A H38C 0.98 . ?
C38B H38D 0.98 . ?
C38B H38E 0.98 . ?
C38B H38F 0.98 . ?
C39A H39A 0.98 . ?
C39A H39B 0.98 . ?
C39A H39C 0.98 . ?
C39B H39D 0.98 . ?
C39B H39E 0.98 . ?
C39B H39F 0.98 . ?
C41A C46A 1.398(4) . ?
C41A C42A 1.401(4) . ?
C41A P1A 1.799(3) . ?
C41B C46B 1.400(4) . ?
C41B C42B 1.399(4) . ?
C41B P1B 1.795(3) . ?
C42A C43A 1.376(4) . ?
C42A H42A 0.95 . ?
C42B C43B 1.376(4) . ?
C42B H42B 0.95 . ?
C43A C44A 1.387(4) . ?
C43A H43A 0.95 . ?
C43B C44B 1.385(4) . ?
C43B H43B 0.95 . ?
C44A C45A 1.383(4) . ?
C44A H44A 0.95 . ?
C44B C45B 1.385(4) . ?
C44B H44B 0.95 . ?
C45A C46A 1.386(4) . ?
C45A H45A 0.95 . ?
C45B C46B 1.384(4) . ?
C45B H45B 0.95 . ?
C46A H46A 0.95 . ?
C46B H46B 0.95 . ?
C51A C52A 1.397(4) . ?
C51A C56A 1.397(4) . ?
C51A P1A 1.787(3) . ?
C51B C52B 1.399(4) . ?
C51B C56B 1.399(4) . ?
C51B P1B 1.795(3) . ?
C52A C53A 1.389(4) . ?
C52A H52A 0.95 . ?
C52B C53B 1.386(4) . ?
C52B H52B 0.95 . ?
C53A C54A 1.379(5) . ?
C53A H53A 0.95 . ?
C53B C54B 1.385(5) . ?
C53B H53B 0.95 . ?
C54A C55A 1.387(4) . ?
C54A H54A 0.95 . ?
C54B C55B 1.394(4) . ?
C54B H54B 0.95 . ?
C55A C56A 1.392(4) . ?
C55A H55A 0.95 . ?
C55B C56B 1.382(4) . ?
C55B H55B 0.95 . ?
C56A H56A 0.95 . ?
C56B H56B 0.95 . ?
C61A C66A 1.389(4) . ?
C61A C62A 1.392(3) . ?
C61A P1A 1.795(3) . ?
C61B C62B 1.389(3) . ?
C61B C66B 1.392(4) . ?
C61B P1B 1.791(3) . ?
C62A C63A 1.390(4) . ?
C62A H62A 0.95 . ?
C62B C63B 1.393(4) . ?
C62B H62B 0.95 . ?
C63A C64A 1.378(5) . ?
C63A H63A 0.95 . ?
C63B C64B 1.389(4) . ?
C63B H63B 0.95 . ?
C64A C65A 1.395(4) . ?
C64A H64A 0.95 . ?
C64B C65B 1.395(4) . ?
C64B H64B 0.95 . ?
C65A C66A 1.386(4) . ?
C65A H65A 0.95 . ?
C65B C66B 1.384(4) . ?
C65B H65B 0.95 . ?
C66A H66A 0.95 . ?
C66B H66B 0.95 . ?
O3 S1 1.458(2) . ?
O4 S1 1.431(2) . ?
O5 S1 1.451(2) . ?
O6 S2 1.436(2) . ?
O7 S2 1.434(2) . ?
O8 S2 1.438(2) . ?

loop_
_geom_torsion_atom_site_label_1
_geom_torsion_atom_site_label_2
_geom_torsion_atom_site_label_3
_geom_torsion_atom_site_label_4
_geom_torsion
_geom_torsion_site_symmetry_1
_geom_torsion_site_symmetry_2
_geom_torsion_site_symmetry_3
_geom_torsion_site_symmetry_4
_geom_torsion_publ_flag
N1A C4A C5A N2A 0.8(3) . . . . ?
N1A C4A C5A C6A 178.3(2) . . . . ?
N1B C4B C5B N2B 1.0(3) . . . . ?
N1B C4B C5B C6B 178.5(3) . . . . ?
C4A C5A C6A C7A -98.9(3) . . . . ?
N2A C5A C6A C7A 78.1(3) . . . . ?
C4B C5B C6B C7B -105.0(3) . . . . ?
N2B C5B C6B C7B 72.0(3) . . . . ?
C5A C6A C7A P1A -177.52(17) . . . . ?
C5B C6B C7B P1B -178.92(19) . . . . ?
C15A C11A C12A C13A 0.5(3) . . . . ?
Mn1A C11A C12A C13A -60.50(18) . . . . ?
C15A C11A C12A Mn1A 61.0(2) . . . . ?
C15B C11B C12B C13B -0.9(4) . . . . ?
Mn2 C11B C12B C13B -60.6(2) . . . . ?
C15B C11B C12B Mn2 59.7(2) . . . . ?
C11A C12A C13A C14A -0.4(3) . . . . ?
Mn1A C12A C13A C14A -61.74(19) . . . . ?
C11A C12A C13A Mn1A 61.30(18) . . . . ?
C11B C12B C13B C14B 0.4(3) . . . . ?
Mn2 C12B C13B C14B -61.4(2) . . . . ?
C11B C12B C13B Mn2 61.8(2) . . . . ?
C12A C13A C14A C15A 0.2(3) . . . . ?
Mn1A C13A C14A C15A -62.0(2) . . . . ?
C12A C13A C14A Mn1A 62.18(19) . . . . ?
C12B C13B C14B C15B 0.2(4) . . . . ?
Mn2 C13B C14B C15B -61.9(2) . . . . ?
C12B C13B C14B Mn2 62.1(2) . . . . ?
C12A C11A C15A C14A -0.4(3) . . . . ?
Mn1A C11A C15A C14A 60.4(2) . . . . ?
C12A C11A C15A Mn1A -60.80(19) . . . . ?
C13A C14A C15A C11A 0.2(3) . . . . ?
Mn1A C14A C15A C11A -61.1(2) . . . . ?
C13A C14A C15A Mn1A 61.26(19) . . . . ?
C12B C11B C15B C14B 1.0(4) . . . . ?
Mn2 C11B C15B C14B 60.8(2) . . . . ?
C12B C11B C15B Mn2 -59.8(2) . . . . ?
C13B C14B C15B C11B -0.8(4) . . . . ?
Mn2 C14B C15B C11B -62.2(2) . . . . ?
C13B C14B C15B Mn2 61.5(2) . . . . ?
C26A C21A C22A C23A -3.3(4) . . . . ?
N1A C21A C22A C23A 179.1(2) . . . . ?
C26A C21A C22A C27A 176.5(3) . . . . ?
N1A C21A C22A C27A -1.1(4) . . . . ?
C26B C21B C22B C23B 0.7(5) . . . . ?
N1B C21B C22B C23B 173.4(3) . . . . ?
C26B C21B C22B C27B -175.3(3) . . . . ?
N1B C21B C22B C27B -2.6(4) . . . . ?
C21A C22A C23A C24A -0.3(4) . . . . ?
C27A C22A C23A C24A 179.9(3) . . . . ?
C21B C22B C23B C24B -1.9(5) . . . . ?
C27B C22B C23B C24B 174.4(3) . . . . ?
C22A C23A C24A C25A 2.7(4) . . . . ?
C22A C23A C24A C28A -178.1(3) . . . . ?
C22B C23B C24B C25B 2.5(5) . . . . ?
C22B C23B C24B C28B -173.9(3) . . . . ?
C23A C24A C25A C26A -1.7(4) . . . . ?
C28A C24A C25A C26A 179.1(3) . . . . ?
C23B C24B C25B C26B -1.9(5) . . . . ?
C28B C24B C25B C26B 174.5(3) . . . . ?
C22A C21A C26A C25A 4.2(4) . . . . ?
N1A C21A C26A C25A -178.3(2) . . . . ?
C22A C21A C26A C29A -174.2(3) . . . . ?
N1A C21A C26A C29A 3.4(4) . . . . ?
C24A C25A C26A C21A -1.6(4) . . . . ?
C24A C25A C26A C29A 176.8(3) . . . . ?
C24B C25B C26B C21B 0.9(5) . . . . ?
C24B C25B C26B C29B -174.4(3) . . . . ?
C22B C21B C26B C25B -0.2(5) . . . . ?
N1B C21B C26B C25B -173.0(3) . . . . ?
C22B C21B C26B C29B 175.0(3) . . . . ?
N1B C21B C26B C29B 2.3(4) . . . . ?
C36A C31A C32A C33A -1.8(4) . . . . ?
N2A C31A C32A C33A -178.3(2) . . . . ?
C36A C31A C32A C37A 178.6(3) . . . . ?
N2A C31A C32A C37A 2.1(4) . . . . ?
C36B C31B C32B C33B 2.2(4) . . . . ?
N2B C31B C32B C33B 177.1(3) . . . . ?
C36B C31B C32B C37B -178.1(3) . . . . ?
N2B C31B C32B C37B -3.2(4) . . . . ?
C31A C32A C33A C34A 1.7(4) . . . . ?
C37A C32A C33A C34A -178.7(3) . . . . ?
C31B C32B C33B C34B -0.6(4) . . . . ?
C37B C32B C33B C34B 179.7(3) . . . . ?
C32A C33A C34A C35A -0.9(4) . . . . ?
C32A C33A C34A C38A 179.0(3) . . . . ?
C32B C33B C34B C35B -0.9(4) . . . . ?
C32B C33B C34B C38B -179.8(3) . . . . ?
C33A C34A C35A C36A 0.0(4) . . . . ?
C38A C34A C35A C36A -179.8(3) . . . . ?
C33B C34B C35B C36B 1.0(4) . . . . ?
C38B C34B C35B C36B 179.8(3) . . . . ?
C32A C31A C36A C35A 1.0(4) . . . . ?
N2A C31A C36A C35A 177.5(2) . . . . ?
C32A C31A C36A C39A -178.7(3) . . . . ?
N2A C31A C36A C39A -2.3(4) . . . . ?
C34A C35A C36A C31A -0.1(4) . . . . ?
C34A C35A C36A C39A 179.7(3) . . . . ?
C34B C35B C36B C31B 0.5(4) . . . . ?
C34B C35B C36B C39B 179.4(3) . . . . ?
C32B C31B C36B C35B -2.2(4) . . . . ?
N2B C31B C36B C35B -177.2(2) . . . . ?
C32B C31B C36B C39B 179.0(3) . . . . ?
N2B C31B C36B C39B 3.9(4) . . . . ?
C46A C41A C42A C43A -1.6(4) . . . . ?
P1A C41A C42A C43A -175.8(2) . . . . ?
C46B C41B C42B C43B -2.1(4) . . . . ?
P1B C41B C42B C43B -173.6(2) . . . . ?
C41A C42A C43A C44A 1.0(5) . . . . ?
C41B C42B C43B C44B 1.1(5) . . . . ?
C42A C43A C44A C45A 0.5(5) . . . . ?
C42B C43B C44B C45B 0.7(5) . . . . ?
C43A C44A C45A C46A -1.3(5) . . . . ?
C43B C44B C45B C46B -1.6(5) . . . . ?
C44A C45A C46A C41A 0.6(5) . . . . ?
C42A C41A C46A C45A 0.9(5) . . . . ?
P1A C41A C46A C45A 175.0(3) . . . . ?
C44B C45B C46B C41B 0.7(4) . . . . ?
C42B C41B C46B C45B 1.2(4) . . . . ?
P1B C41B C46B C45B 172.7(2) . . . . ?
C56A C51A C52A C53A -0.1(4) . . . . ?
P1A C51A C52A C53A 174.0(2) . . . . ?
C56B C51B C52B C53B 0.3(4) . . . . ?
P1B C51B C52B C53B 173.9(2) . . . . ?
C51A C52A C53A C54A -0.4(4) . . . . ?
C51B C52B C53B C54B -1.3(5) . . . . ?
C52A C53A C54A C55A 0.4(5) . . . . ?
C52B C53B C54B C55B 0.8(5) . . . . ?
C53A C54A C55A C56A 0.2(5) . . . . ?
C53B C54B C55B C56B 0.8(5) . . . . ?
C54A C55A C56A C51A -0.8(4) . . . . ?
C52A C51A C56A C55A 0.8(4) . . . . ?
P1A C51A C56A C55A -173.5(2) . . . . ?
C54B C55B C56B C51B -1.8(5) . . . . ?
C52B C51B C56B C55B 1.3(4) . . . . ?
P1B C51B C56B C55B -172.5(2) . . . . ?
C66A C61A C62A C63A -0.8(4) . . . . ?
P1A C61A C62A C63A -178.9(2) . . . . ?
C66B C61B C62B C63B -0.8(4) . . . . ?
P1B C61B C62B C63B 179.8(2) . . . . ?
C61A C62A C63A C64A 0.7(4) . . . . ?
C61B C62B C63B C64B -0.1(5) . . . . ?
C62A C63A C64A C65A -0.2(5) . . . . ?
C62B C63B C64B C65B 1.1(5) . . . . ?
C63A C64A C65A C66A -0.2(5) . . . . ?
C63B C64B C65B C66B -1.2(5) . . . . ?
C64A C65A C66A C61A 0.1(4) . . . . ?
C62A C61A C66A C65A 0.4(4) . . . . ?
P1A C61A C66A C65A 178.6(2) . . . . ?
C64B C65B C66B C61B 0.3(5) . . . . ?
C62B C61B C66B C65B 0.7(4) . . . . ?
P1B C61B C66B C65B -179.8(2) . . . . ?
N2A C3A N1A C4A 0.1(3) . . . . ?
Mn1A C3A N1A C4A 178.19(18) . . . . ?
N2A C3A N1A C21A 178.4(2) . . . . ?
Mn1A C3A N1A C21A -3.5(4) . . . . ?
C5A C4A N1A C3A -0.6(3) . . . . ?
C5A C4A N1A C21A -178.9(2) . . . . ?
C26A C21A N1A C3A 93.8(3) . . . . ?
C22A C21A N1A C3A -88.6(3) . . . . ?
C26A C21A N1A C4A -88.1(3) . . . . ?
C22A C21A N1A C4A 89.5(3) . . . . ?
N2B C3B N1B C4B -0.3(3) . . . . ?
Mn2 C3B N1B C4B 179.8(2) . . . . ?
N2B C3B N1B C21B -179.2(3) . . . . ?
Mn2 C3B N1B C21B 0.8(4) . . . . ?
C5B C4B N1B C3B -0.5(3) . . . . ?
C5B C4B N1B C21B 178.5(2) . . . . ?
C22B C21B N1B C3B 95.1(4) . . . . ?
C26B C21B N1B C3B -92.0(3) . . . . ?
C22B C21B N1B C4B -83.8(3) . . . . ?
C26B C21B N1B C4B 89.2(4) . . . . ?
N1A C3A N2A C5A 0.4(3) . . . . ?
Mn1A C3A N2A C5A -177.59(18) . . . . ?
N1A C3A N2A C31A 178.1(2) . . . . ?
Mn1A C3A N2A C31A 0.1(4) . . . . ?
C4A C5A N2A C3A -0.8(3) . . . . ?
C6A C5A N2A C3A -178.4(2) . . . . ?
C4A C5A N2A C31A -178.6(2) . . . . ?
C6A C5A N2A C31A 3.8(4) . . . . ?
C36A C31A N2A C3A 90.1(3) . . . . ?
C32A C31A N2A C3A -93.3(3) . . . . ?
C36A C31A N2A C5A -92.4(3) . . . . ?
C32A C31A N2A C5A 84.2(3) . . . . ?
N1B C3B N2B C5B 0.9(3) . . . . ?
Mn2 C3B N2B C5B -179.12(19) . . . . ?
N1B C3B N2B C31B 173.8(2) . . . . ?
Mn2 C3B N2B C31B -6.3(4) . . . . ?
C4B C5B N2B C3B -1.2(3) . . . . ?
C6B C5B N2B C3B -178.8(2) . . . . ?
C4B C5B N2B C31B -174.3(2) . . . . ?
C6B C5B N2B C31B 8.1(4) . . . . ?
C32B C31B N2B C3B 93.8(3) . . . . ?
C36B C31B N2B C3B -91.0(3) . . . . ?
C32B C31B N2B C5B -94.1(3) . . . . ?
C36B C31B N2B C5B 81.1(3) . . . . ?
C52A C51A P1A C61A 147.0(2) . . . . ?
C56A C51A P1A C61A -38.8(2) . . . . ?
C52A C51A P1A C41A -92.1(2) . . . . ?
C56A C51A P1A C41A 82.1(2) . . . . ?
C52A C51A P1A C7A 21.7(3) . . . . ?
C56A C51A P1A C7A -164.1(2) . . . . ?
C66A C61A P1A C51A -60.2(2) . . . . ?
C62A C61A P1A C51A 117.9(2) . . . . ?
C66A C61A P1A C41A -178.8(2) . . . . ?
C62A C61A P1A C41A -0.7(3) . . . . ?
C66A C61A P1A C7A 64.5(2) . . . . ?
C62A C61A P1A C7A -117.4(2) . . . . ?
C46A C41A P1A C51A -0.6(3) . . . . ?
C42A C41A P1A C51A 173.6(2) . . . . ?
C46A C41A P1A C61A 118.3(2) . . . . ?
C42A C41A P1A C61A -67.6(3) . . . . ?
C46A C41A P1A C7A -119.6(2) . . . . ?
C42A C41A P1A C7A 54.5(3) . . . . ?
C6A C7A P1A C51A 56.8(2) . . . . ?
C6A C7A P1A C61A -66.0(2) . . . . ?
C6A C7A P1A C41A 173.0(2) . . . . ?
C62B C61B P1B C51B 112.7(2) . . . . ?
C66B C61B P1B C51B -66.7(2) . . . . ?
C62B C61B P1B C41B -6.8(3) . . . . ?
C66B C61B P1B C41B 173.7(2) . . . . ?
C62B C61B P1B C7B -121.7(2) . . . . ?
C66B C61B P1B C7B 58.8(3) . . . . ?
C52B C51B P1B C61B 144.1(2) . . . . ?
C56B C51B P1B C61B -42.2(3) . . . . ?
C52B C51B P1B C41B -93.4(2) . . . . ?
C56B C51B P1B C41B 80.3(2) . . . . ?
C52B C51B P1B C7B 19.2(3) . . . . ?
C56B C51B P1B C7B -167.1(2) . . . . ?
C46B C41B P1B C61B 129.0(2) . . . . ?
C42B C41B P1B C61B -59.5(3) . . . . ?
C46B C41B P1B C51B 8.3(3) . . . . ?
C42B C41B P1B C51B 179.8(2) . . . . ?
C46B C41B P1B C7B -110.9(2) . . . . ?
C42B C41B P1B C7B 60.6(3) . . . . ?
C6B C7B P1B C61B -68.4(2) . . . . ?
C6B C7B P1B C51B 55.3(2) . . . . ?
C6B C7B P1B C41B 170.8(2) . . . . ?
F3 C8 S1 O4 60.7(3) . . . . ?
F1 C8 S1 O4 -59.8(3) . . . . ?
F2 C8 S1 O4 -179.5(2) . . . . ?
F3 C8 S1 O5 -60.0(2) . . . . ?
F1 C8 S1 O5 179.5(2) . . . . ?
F2 C8 S1 O5 59.9(3) . . . . ?
F3 C8 S1 O3 179.9(2) . . . . ?
F1 C8 S1 O3 59.4(2) . . . . ?
F2 C8 S1 O3 -60.3(3) . . . . ?
F5 C9 S2 O7 60.2(3) . . . . ?
F4 C9 S2 O7 -178.7(3) . . . . ?
F6 C9 S2 O7 -58.6(3) . . . . ?
F5 C9 S2 O6 -59.6(3) . . . . ?
F4 C9 S2 O6 61.5(3) . . . . ?
F6 C9 S2 O6 -178.4(2) . . . . ?
F5 C9 S2 O8 -179.1(2) . . . . ?
F4 C9 S2 O8 -58.0(3) . . . . ?
F6 C9 S2 O8 62.1(3) . . . . ?
